data_1530402
loop_
_publ_author_name
'Mellini, M.'
'Merlino, S.'
'Pasero, M.'

_publ_section_title
;
 X-ray and HRTEM structure analysis of orientite
;
_journal_name_full 'American Mineralogist'
_journal_page_first 176
_journal_page_last 187
_journal_volume 71
_journal_year 1986
_chemical_formula_sum 'Ca8 H18 Mn10.64 O56 Si12.32'
_chemical_name_systematic 'Ca8 Mn10.64 (Si12.32 O42) (O H)10 (H2 O)4'
_space_group_IT_number 25
_symmetry_space_group_name_Hall 'P -2 2'
_symmetry_space_group_name_H-M 'P 2 m m'
_cell_angle_alpha 90
_cell_angle_beta 90
_cell_angle_gamma 90
_cell_formula_units_Z 1
_cell_length_a 9.044
_cell_length_b 6.091
_cell_length_c 19.031
_cell_volume 1048.361
_citation_journal_id_ASTM AMMIAY
_cod_data_source_file Mellini_AMMIAY_1986_1121.cif
_cod_data_source_block H18Ca8Mn10.64O56Si12.32
_cod_original_sg_symbol_Hall 'P 2 -2 (z,x,y)'
_cod_original_formula_sum 'H18 Ca8 Mn10.64 O56 Si12.32'
_cod_database_code 1530402

loop_
_symmetry_equiv_pos_as_xyz
x,y,z
x,-y,-z
x,-y,z
x,y,-z

loop_
_atom_site_label
_atom_site_type_symbol
_atom_site_fract_x
_atom_site_fract_y
_atom_site_fract_z
_atom_site_occupancy
_atom_site_U_iso_or_equiv
O10 O-2 0.1301 0 0.275 1 0.0
Ca3 Ca+2 0.7093 0.5 0.9071 1 0.0
Ca2 Ca+2 0.8136 0 0.4069 1 0.0
O2 O-2 0.8691 0.2886 0.3281 1 0.0
O13 O-2 0.627 0.2137 0.8377 1 0.0
Si11 Si+4 0.7956 0 0 0.32 0.0
O22 O-2 0.7054 0.2104 0 1 0.0
O5 O-2 0.2932 0.2383 0.5 1 0.0
Si3 Si+4 -0.1026 0.5 0.5 0.84 0.0
O12 O-2 0.5284 0.5 0.4306 1 0.0
O14 O-2 0.1289 0.2615 0.8357 1 0.0
Si1 Si+4 -0.0256 0.5 0.3434 1 0.0
O8 O-2 0.011 0.5 0.431 1 0.0
Si7 Si+4 0.1197 0.5 0 1 0.0
Si6 Si+4 0.5258 0 0.8471 1 0.0
Si5 Si+4 0.0454 0.5 0.8463 1 0.0
Si8 Si+4 0.6029 0 0 1 0.0
O1 O-2 0.3788 0.2143 0.3291 1 0.0
Mn1 Mn+2 0.256 0.2511 0.2518 1 0.0
O19 O-2 0.006 0.5 0.9268 1 0.0
Mn5 Mn+2 0.4615 0.2534 0 0.32 0.0
O20 O-2 0.8617 0 0.791 1 0.0
O18 O-2 0.4813 0 0.9334 1 0.0
O15 O-2 -0.1165 0.5 0.8104 1 0.0
O16 O-2 0.3778 0 0.8015 1 0.0
Si10 Si+4 0.6936 0.5 0.5 0.16 0.0
Mn3 Mn+2 0.7511 0.2591 0.2472 1 0.0
O11 O-2 0.6409 0.5 0.2792 1 0.0
O7 O-2 0.5599 0 0.4279 1 0.0
Si2 Si+4 0.4763 0 0.3506 1 0.0
Mn2 Mn+2 0.5507 0.2488 0.5 0.84 0.0
O9 O-2 0.0694 0 0.4299 1 0.0
O3 O-2 0.1394 0.5 0.3116 1 0.0
Ca1 Ca+2 0.2876 0.5 0.4108 1 0.0
Ca4 Ca+2 0.1836 0 0.9078 1 0.0
O23 O-2 -0.0782 0 0.9299 1 0.0
Mn4 Mn+2 0.0691 0.2295 0.5 0.16 0.0
O6 O-2 0.791 0.284 0.5 1 0.0
O17 O-2 0.1954 0.2537 0 1 0.0
Si9 Si+4 0.3929 0 0.5 0.16 0.0
O24 O-2 0.43 0.5 0.9271 1 0.0
O21 O-2 0.3773 0.5 0.7768 1 0.0
Si4 Si+4 0.1949 0 0.5 0.84 0.0
O4 O-2 0.6301 0 0.3079 1 0.0
